data_7120841
loop_
_publ_author_name
'Xia, Hongguang'
'An, Yuanyuan'
'Zeng, Xincheng'
'Wu, Jie'

_publ_section_title
;
 Palladium-catalyzed direct sulfonylation of C-H bonds with the insertion
 of sulfur dioxide
;
_journal_name_full 'Chemical Communications'
_journal_paper_doi 10.1039/C7CC07279A
_journal_year 2017
_chemical_formula_sum 'C28 H18 Br2 N4 O3 S'
_chemical_formula_weight 650.34
_space_group_crystal_system monoclinic
_space_group_IT_number 14
_space_group_name_Hall '-P 2yn'
_space_group_name_H-M_alt 'P 1 21/n 1'
_symmetry_space_group_name_Hall '-P 2yn'
_symmetry_space_group_name_H-M 'P 1 21/n 1'
_atom_sites_solution_hydrogens geom
_audit_block_doi 10.5517/ccdc.csd.cc1nlrtt
_audit_creation_method SHELXL-2014/7
_audit_update_record
;
2017-03-11 deposited with the CCDC.
2017-11-01 downloaded from the CCDC.
;
_cell_angle_alpha 90
_cell_angle_beta 90.928(6)
_cell_angle_gamma 90
_cell_formula_units_Z 4
_cell_length_a 9.854(3)
_cell_length_b 13.770(4)
_cell_length_c 18.821(6)
_cell_measurement_reflns_used 4021
_cell_measurement_temperature 223(2)
_cell_measurement_theta_max 26.96
_cell_measurement_theta_min 2.32
_cell_volume 2553.5(13)
_computing_cell_refinement 'Bruker SAINT'
_computing_data_collection 'Bruker APEX2'
_computing_data_reduction 'Bruker SAINT'
_computing_molecular_graphics 'Bruker SHELXTL'
_computing_publication_material 'Bruker SHELXTL'
_computing_structure_refinement 'SHELXL-2014/7 (Sheldrick, 2014)'
_computing_structure_solution 'SHELXS-97 (Sheldrick, 2008)'
_diffrn_ambient_temperature 223(2)
_diffrn_measured_fraction_theta_full 0.985
_diffrn_measured_fraction_theta_max 0.985
_diffrn_measurement_device_type 'Bruker APEX-II CCD'
_diffrn_measurement_method '\f and \w scans'
_diffrn_radiation_type MoK\a
_diffrn_radiation_wavelength 0.71073
_diffrn_reflns_av_R_equivalents 0.0795
_diffrn_reflns_av_unetI/netI 0.0889
_diffrn_reflns_Laue_measured_fraction_full 0.985
_diffrn_reflns_Laue_measured_fraction_max 0.985
_diffrn_reflns_limit_h_max 11
_diffrn_reflns_limit_h_min -12
_diffrn_reflns_limit_k_max 16
_diffrn_reflns_limit_k_min -12
_diffrn_reflns_limit_l_max 22
_diffrn_reflns_limit_l_min -23
_diffrn_reflns_number 14521
_diffrn_reflns_point_group_measured_fraction_full 0.985
_diffrn_reflns_point_group_measured_fraction_max 0.985
_diffrn_reflns_theta_full 25.242
_diffrn_reflns_theta_max 25.997
_diffrn_reflns_theta_min 1.833
_exptl_absorpt_coefficient_mu 3.296
_exptl_absorpt_correction_T_max 0.862
_exptl_absorpt_correction_T_min 0.411
_exptl_absorpt_correction_type multi-scan
_exptl_absorpt_process_details sadabs
_exptl_crystal_colour orange
_exptl_crystal_density_diffrn 1.692
_exptl_crystal_description block
_exptl_crystal_F_000 1296
_exptl_crystal_size_max 0.500
_exptl_crystal_size_mid 0.250
_exptl_crystal_size_min 0.200
_refine_diff_density_max 0.792
_refine_diff_density_min -0.907
_refine_diff_density_rms 0.164
_refine_ls_extinction_method none
_refine_ls_goodness_of_fit_ref 0.985
_refine_ls_hydrogen_treatment constr
_refine_ls_matrix_type full
_refine_ls_number_parameters 343
_refine_ls_number_reflns 4931
_refine_ls_number_restraints 0
_refine_ls_restrained_S_all 0.985
_refine_ls_R_factor_all 0.1317
_refine_ls_R_factor_gt 0.0785
_refine_ls_shift/su_max 0.006
_refine_ls_shift/su_mean 0.001
_refine_ls_structure_factor_coef Fsqd
_refine_ls_weighting_details 'w=1/[\s^2^(Fo^2^)+(0.1658P)^2^] where P=(Fo^2^+2Fc^2^)/3'
_refine_ls_weighting_scheme calc
_refine_ls_wR_factor_gt 0.2129
_refine_ls_wR_factor_ref 0.2532
_reflns_Friedel_coverage 0.000
_reflns_number_gt 2886
_reflns_number_total 4931
_reflns_threshold_expression 'I > 2\s(I)'
_cod_data_source_file c7cc07279a2.cif
_cod_data_source_block mo_70227a
_cod_original_cell_volume 2553.6(13)
_cod_database_code 7120841
_shelx_shelxl_version_number 2014/7
_shelx_space_group_comment
; 
The symmetry employed for this shelxl refinement is uniquely defined 
by the following loop, which should always be used as a source of 
symmetry information in preference to the above space-group names. 
They are only intended as comments. 
;
_shelx_estimated_absorpt_t_min 0.290
_shelx_estimated_absorpt_t_max 0.559

loop_
_space_group_symop_operation_xyz
'x, y, z'
'-x+1/2, y+1/2, -z+1/2'
'-x, -y, -z'
'x-1/2, -y-1/2, z-1/2'

loop_
_atom_site_label
_atom_site_type_symbol
_atom_site_fract_x
_atom_site_fract_y
_atom_site_fract_z
_atom_site_U_iso_or_equiv
_atom_site_adp_type
_atom_site_occupancy
_atom_site_site_symmetry_order
_atom_site_calc_flag
_atom_site_refinement_flags_posn
_atom_site_refinement_flags_adp
Br1 Br 0.64021(9) -0.48721(7) 0.23128(5) 0.0680(4) Uani 1 1 d . .
Br2 Br -0.70531(11) 0.10013(10) 0.59000(6) 0.1024(5) Uani 1 1 d . .
S1 S -0.27456(17) 0.38077(12) 0.44792(9) 0.0390(4) Uani 1 1 d . .
O1 O -0.3407(5) 0.4713(3) 0.4316(3) 0.0495(12) Uani 1 1 d . .
O2 O -0.2043(5) 0.3313(4) 0.3926(2) 0.0479(12) Uani 1 1 d . .
O3 O -0.0926(5) 0.1798(4) 0.5046(3) 0.0626(15) Uani 1 1 d . .
N1 N 0.0898(5) 0.2487(4) 0.4518(3) 0.0423(13) Uani 1 1 d . .
H1 H 0.1309 0.3042 0.4469 0.051 Uiso 1 1 calc R U
N2 N 0.3007(5) 0.2857(4) 0.3704(3) 0.0413(13) Uani 1 1 d . .
N3 N 0.3623(6) -0.0571(5) 0.3159(3) 0.0425(14) Uani 1 1 d . .
N4 N 0.3087(6) -0.1396(4) 0.3214(3) 0.0432(14) Uani 1 1 d . .
C1 C -0.1577(6) 0.4036(4) 0.5186(3) 0.0368(15) Uani 1 1 d . .
C2 C -0.0464(6) 0.3435(5) 0.5306(4) 0.0398(16) Uani 1 1 d . .
C3 C 0.0402(7) 0.3712(6) 0.5860(4) 0.0500(18) Uani 1 1 d . .
H3 H 0.1177 0.3334 0.5957 0.060 Uiso 1 1 calc R U
C4 C 0.0174(8) 0.4512(6) 0.6271(4) 0.0532(19) Uani 1 1 d . .
H4 H 0.0800 0.4676 0.6633 0.064 Uiso 1 1 calc R U
C5 C -0.0934(7) 0.5069(5) 0.6163(4) 0.0470(18) Uani 1 1 d . .
H5 H -0.1107 0.5601 0.6460 0.056 Uiso 1 1 calc R U
C6 C -0.1814(7) 0.4843(5) 0.5606(4) 0.0437(16) Uani 1 1 d . .
H6 H -0.2575 0.5238 0.5513 0.052 Uiso 1 1 calc R U
C7 C -0.0215(6) 0.2496(5) 0.4932(4) 0.0411(16) Uani 1 1 d . .
C8 C 0.2613(6) 0.1906(5) 0.3750(3) 0.0361(14) Uani 1 1 d . .
C9 C 0.1474(6) 0.1698(5) 0.4159(4) 0.0386(15) Uani 1 1 d . .
C10 C 0.1027(8) 0.0748(5) 0.4218(4) 0.0486(18) Uani 1 1 d . .
H10 H 0.0253 0.0610 0.4485 0.058 Uiso 1 1 calc R U
C11 C 0.1715(7) -0.0002(5) 0.3885(4) 0.0461(17) Uani 1 1 d . .
H11 H 0.1405 -0.0644 0.3937 0.055 Uiso 1 1 calc R U
C12 C 0.2831(7) 0.0173(5) 0.3486(3) 0.0365(15) Uani 1 1 d . .
C13 C 0.3327(7) 0.1150(5) 0.3411(4) 0.0395(15) Uani 1 1 d . .
C14 C 0.4472(7) 0.1408(6) 0.3008(4) 0.0480(18) Uani 1 1 d . .
H14 H 0.4981 0.0928 0.2777 0.058 Uiso 1 1 calc R U
C15 C 0.4823(7) 0.2357(6) 0.2960(4) 0.055(2) Uani 1 1 d . .
H15 H 0.5576 0.2545 0.2692 0.066 Uiso 1 1 calc R U
C16 C 0.4054(7) 0.3047(5) 0.3311(4) 0.0505(18) Uani 1 1 d . .
H16 H 0.4308 0.3701 0.3261 0.061 Uiso 1 1 calc R U
C17 C 0.3882(7) -0.2163(5) 0.2950(4) 0.0405(16) Uani 1 1 d . .
C18 C 0.5091(7) -0.2045(5) 0.2571(4) 0.0443(16) Uani 1 1 d . .
H18 H 0.5401 -0.1421 0.2455 0.053 Uiso 1 1 calc R U
C19 C 0.5820(7) -0.2860(6) 0.2372(4) 0.0496(18) Uani 1 1 d . .
H19 H 0.6633 -0.2790 0.2123 0.060 Uiso 1 1 calc R U
C20 C 0.5350(7) -0.3767(5) 0.2541(4) 0.0469(17) Uani 1 1 d . .
C21 C 0.4136(7) -0.3900(5) 0.2892(4) 0.0455(17) Uani 1 1 d . .
H21 H 0.3821 -0.4527 0.2998 0.055 Uiso 1 1 calc R U
C22 C 0.3400(7) -0.3089(5) 0.3081(4) 0.0429(16) Uani 1 1 d . .
H22 H 0.2558 -0.3167 0.3302 0.051 Uiso 1 1 calc R U
C23 C -0.3940(6) 0.3027(5) 0.4855(4) 0.0396(15) Uani 1 1 d . .
C24 C -0.4922(6) 0.3413(6) 0.5294(4) 0.0479(18) Uani 1 1 d . .
H24 H -0.4958 0.4087 0.5372 0.058 Uiso 1 1 calc R U
C25 C -0.5822(7) 0.2824(7) 0.5607(4) 0.058(2) Uani 1 1 d . .
H25 H -0.6466 0.3075 0.5921 0.069 Uiso 1 1 calc R U
C26 C -0.5783(8) 0.1843(8) 0.5458(5) 0.066(3) Uani 1 1 d . .
C27 C -0.4826(9) 0.1449(7) 0.5011(5) 0.068(2) Uani 1 1 d . .
H27 H -0.4824 0.0779 0.4916 0.081 Uiso 1 1 calc R U
C28 C -0.3889(8) 0.2039(5) 0.4712(4) 0.0544(19) Uani 1 1 d . .
H28 H -0.3221 0.1784 0.4414 0.065 Uiso 1 1 calc R U

loop_
_atom_site_aniso_label
_atom_site_aniso_U_11
_atom_site_aniso_U_22
_atom_site_aniso_U_33
_atom_site_aniso_U_23
_atom_site_aniso_U_13
_atom_site_aniso_U_12
Br1 0.0783(6) 0.0579(6) 0.0683(6) -0.0029(4) 0.0182(4) 0.0306(4)
Br2 0.0878(8) 0.1473(12) 0.0718(7) 0.0359(7) -0.0056(5) -0.0690(7)
S1 0.0485(9) 0.0342(9) 0.0347(9) -0.0016(7) 0.0111(7) 0.0026(7)
O1 0.064(3) 0.039(3) 0.047(3) 0.008(2) 0.007(2) 0.011(2)
O2 0.062(3) 0.049(3) 0.033(3) -0.009(2) 0.017(2) 0.001(2)
O3 0.065(3) 0.042(3) 0.082(4) -0.007(3) 0.041(3) 0.004(3)
N1 0.043(3) 0.034(3) 0.050(3) -0.004(3) 0.020(3) 0.001(2)
N2 0.038(3) 0.044(3) 0.042(3) -0.005(3) 0.007(2) -0.001(2)
N3 0.048(3) 0.049(4) 0.031(3) -0.004(3) 0.005(2) 0.018(3)
N4 0.050(3) 0.040(3) 0.039(3) 0.000(3) 0.005(3) 0.001(3)
C1 0.049(4) 0.032(3) 0.030(3) -0.004(3) 0.016(3) -0.005(3)
C2 0.040(3) 0.039(4) 0.041(4) -0.001(3) 0.024(3) -0.001(3)
C3 0.047(4) 0.063(5) 0.040(4) -0.005(4) 0.013(3) 0.002(3)
C4 0.054(4) 0.072(5) 0.034(4) -0.007(4) 0.011(3) -0.020(4)
C5 0.056(4) 0.052(4) 0.033(4) 0.001(3) 0.017(3) -0.012(4)
C6 0.059(4) 0.031(3) 0.042(4) 0.001(3) 0.019(3) 0.000(3)
C7 0.041(4) 0.038(4) 0.045(4) -0.002(3) 0.016(3) 0.001(3)
C8 0.036(3) 0.038(4) 0.035(3) -0.002(3) 0.002(3) 0.003(3)
C9 0.041(3) 0.034(4) 0.041(4) -0.001(3) 0.008(3) 0.004(3)
C10 0.059(4) 0.043(4) 0.044(4) 0.005(3) 0.020(3) 0.004(3)
C11 0.052(4) 0.038(4) 0.049(4) 0.002(3) 0.012(3) 0.007(3)
C12 0.047(4) 0.033(3) 0.029(3) -0.001(3) 0.002(3) 0.009(3)
C13 0.045(4) 0.039(4) 0.035(4) -0.001(3) 0.004(3) 0.003(3)
C14 0.044(4) 0.054(5) 0.047(4) -0.006(4) 0.018(3) 0.010(3)
C15 0.042(4) 0.056(5) 0.069(5) -0.010(4) 0.026(4) -0.002(3)
C16 0.048(4) 0.045(4) 0.059(5) -0.001(4) 0.013(3) -0.006(3)
C17 0.042(4) 0.039(4) 0.040(4) -0.002(3) 0.002(3) 0.012(3)
C18 0.056(4) 0.036(4) 0.042(4) 0.011(3) 0.004(3) 0.003(3)
C19 0.045(4) 0.059(5) 0.045(4) 0.009(4) 0.020(3) 0.013(3)
C20 0.057(4) 0.047(4) 0.037(4) -0.002(3) 0.004(3) 0.013(3)
C21 0.060(4) 0.034(4) 0.043(4) 0.001(3) 0.012(3) 0.008(3)
C22 0.044(4) 0.048(4) 0.037(4) 0.003(3) 0.005(3) 0.003(3)
C23 0.038(3) 0.041(4) 0.040(4) 0.002(3) 0.002(3) -0.002(3)
C24 0.035(3) 0.066(5) 0.043(4) 0.007(4) 0.000(3) 0.005(3)
C25 0.038(4) 0.082(6) 0.053(5) 0.000(5) 0.005(3) -0.003(4)
C26 0.049(4) 0.100(7) 0.050(5) 0.030(5) -0.011(4) -0.031(5)
C27 0.078(6) 0.058(6) 0.066(6) 0.014(4) 0.000(5) -0.014(4)
C28 0.064(5) 0.039(4) 0.061(5) 0.000(4) 0.014(4) 0.001(4)

loop_
_atom_type_symbol
_atom_type_description
_atom_type_scat_dispersion_real
_atom_type_scat_dispersion_imag
_atom_type_scat_source
C C 0.0033 0.0016 'International Tables Vol C Tables 4.2.6.8 and 6.1.1.4'
H H 0.0000 0.0000 'International Tables Vol C Tables 4.2.6.8 and 6.1.1.4'
N N 0.0061 0.0033 'International Tables Vol C Tables 4.2.6.8 and 6.1.1.4'
O O 0.0106 0.0060 'International Tables Vol C Tables 4.2.6.8 and 6.1.1.4'
S S 0.1246 0.1234 'International Tables Vol C Tables 4.2.6.8 and 6.1.1.4'
Br Br -0.2901 2.4595 'International Tables Vol C Tables 4.2.6.8 and 6.1.1.4'

loop_
_geom_angle_atom_site_label_1
_geom_angle_atom_site_label_2
_geom_angle_atom_site_label_3
_geom_angle
O2 S1 O1 118.7(3)
O2 S1 C23 109.7(3)
O1 S1 C23 108.3(3)
O2 S1 C1 108.3(3)
O1 S1 C1 107.0(3)
C23 S1 C1 103.8(3)
C7 N1 C9 128.4(6)
C16 N2 C8 117.0(6)
N4 N3 C12 112.2(6)
N3 N4 C17 114.3(6)
C6 C1 C2 121.7(6)
C6 C1 S1 117.2(5)
C2 C1 S1 121.1(5)
C1 C2 C3 115.5(6)
C1 C2 C7 125.1(6)
C3 C2 C7 119.2(6)
C4 C3 C2 122.8(7)
C5 C4 C3 120.9(7)
C4 C5 C6 118.9(7)
C1 C6 C5 120.1(7)
O3 C7 N1 124.8(6)
O3 C7 C2 120.2(6)
N1 C7 C2 114.7(6)
N2 C8 C9 117.4(6)
N2 C8 C13 122.1(6)
C9 C8 C13 120.4(6)
C10 C9 C8 119.7(6)
C10 C9 N1 124.0(6)
C8 C9 N1 116.1(6)
C9 C10 C11 120.5(7)
C12 C11 C10 121.4(7)
C11 C12 N3 124.1(6)
C11 C12 C13 119.9(6)
N3 C12 C13 115.9(6)
C8 C13 C14 117.7(6)
C8 C13 C12 118.1(6)
C14 C13 C12 124.2(6)
C15 C14 C13 118.9(7)
C14 C15 C16 119.1(7)
N2 C16 C15 125.1(7)
C22 C17 C18 119.5(6)
C22 C17 N4 115.6(6)
C18 C17 N4 124.9(6)
C19 C18 C17 119.3(6)
C20 C19 C18 119.7(6)
C19 C20 C21 121.8(7)
C19 C20 Br1 119.4(5)
C21 C20 Br1 118.8(6)
C22 C21 C20 118.5(7)
C21 C22 C17 121.0(7)
C28 C23 C24 121.2(7)
C28 C23 S1 119.8(6)
C24 C23 S1 119.0(6)
C25 C24 C23 120.1(8)
C24 C25 C26 118.7(8)
C25 C26 C27 121.9(8)
C25 C26 Br2 119.0(7)
C27 C26 Br2 119.0(8)
C28 C27 C26 119.5(9)
C27 C28 C23 118.6(8)

loop_
_geom_bond_atom_site_label_1
_geom_bond_atom_site_label_2
_geom_bond_distance
Br1 C20 1.894(7)
Br2 C26 1.908(8)
S1 O2 1.432(5)
S1 O1 1.438(5)
S1 C23 1.751(7)
S1 C1 1.774(7)
O3 C7 1.210(8)
N1 C7 1.356(8)
N1 C9 1.404(8)
N2 C16 1.306(9)
N2 C8 1.369(8)
N3 N4 1.258(8)
N3 C12 1.433(8)
N4 C17 1.411(8)
C1 C6 1.386(9)
C1 C2 1.390(9)
C2 C3 1.391(10)
C2 C7 1.494(10)
C3 C4 1.365(10)
C4 C5 1.347(11)
C5 C6 1.384(10)
C8 C9 1.400(9)
C8 C13 1.414(9)
C9 C10 1.386(10)
C10 C11 1.391(9)
C11 C12 1.363(10)
C12 C13 1.440(9)
C13 C14 1.415(9)
C14 C15 1.355(11)
C15 C16 1.389(10)
C17 C22 1.384(9)
C17 C18 1.407(10)
C18 C19 1.387(9)
C19 C20 1.372(10)
C20 C21 1.388(10)
C21 C22 1.381(9)
C23 C28 1.388(10)
C23 C24 1.389(10)
C24 C25 1.345(10)
C25 C26 1.380(12)
C26 C27 1.384(13)
C27 C28 1.359(11)
